data_7061838
loop_
_publ_author_name
'Castro, Jes\'us'
'Ferraro, Valentina'
'Bortoluzzi, Marco'

_publ_section_title
;
 Visible-emitting Cu(i) complexes with N-functionalized
 benzotriazole-based ligands
;
_journal_issue 39
_journal_name_full 'New Journal of Chemistry'
_journal_page_first 18938
_journal_page_last 18951
_journal_paper_doi 10.1039/D2NJ03165E
_journal_volume 46
_journal_year 2022
_chemical_formula_moiety 'C29 H52 Cu N6 O2 P2, B F4'
_chemical_formula_sum 'C29 H52 B Cu F4 N6 O2 P2'
_chemical_formula_weight 729.05
_space_group_crystal_system triclinic
_space_group_IT_number 2
_space_group_name_Hall '-P 1'
_space_group_name_H-M_alt 'P -1'
_atom_sites_solution_hydrogens geom
_atom_sites_solution_primary dual
_audit_creation_method SHELXL-2018/3
_audit_update_record
;
2021-09-23 deposited with the CCDC.	2022-09-08 downloaded from the CCDC.
;
_cell_angle_alpha 95.446(3)
_cell_angle_beta 100.595(2)
_cell_angle_gamma 93.419(2)
_cell_formula_units_Z 2
_cell_length_a 10.1027(6)
_cell_length_b 12.8600(9)
_cell_length_c 13.8962(10)
_cell_measurement_reflns_used 9770
_cell_measurement_temperature 100(2)
_cell_measurement_theta_max 28.28
_cell_measurement_theta_min 2.70
_cell_volume 1761.1(2)
_computing_cell_refinement 'Bruker SAINT'
_computing_data_collection 'Bruker APEX3'
_computing_data_reduction 'Bruker SAINT'
_computing_structure_refinement 'SHELXL-2018/3 (Sheldrick, 2018)'
_computing_structure_solution 'SHELXT 2018/2 (Sheldrick, 2018)'
_diffrn_ambient_temperature 100(2)
_diffrn_measured_fraction_theta_full 0.999
_diffrn_measured_fraction_theta_max 0.996
_diffrn_measurement_device_type 'Bruker D8 Venture Photon II CMOS'
_diffrn_measurement_method '\f and \w scans'
_diffrn_radiation_monochromator 'Incoatec HeliosTM multilayer optics'
_diffrn_radiation_source 'Incoatec high brillance I\muS microsource'
_diffrn_radiation_type MoK\a
_diffrn_radiation_wavelength 0.71073
_diffrn_reflns_av_R_equivalents 0.0418
_diffrn_reflns_av_unetI/netI 0.0180
_diffrn_reflns_Laue_measured_fraction_full 0.999
_diffrn_reflns_Laue_measured_fraction_max 0.996
_diffrn_reflns_limit_h_max 13
_diffrn_reflns_limit_h_min -13
_diffrn_reflns_limit_k_max 17
_diffrn_reflns_limit_k_min -17
_diffrn_reflns_limit_l_max 18
_diffrn_reflns_limit_l_min -18
_diffrn_reflns_number 109259
_diffrn_reflns_point_group_measured_fraction_full 0.999
_diffrn_reflns_point_group_measured_fraction_max 0.996
_diffrn_reflns_theta_full 25.242
_diffrn_reflns_theta_max 28.329
_diffrn_reflns_theta_min 2.057
_exptl_absorpt_coefficient_mu 0.768
_exptl_absorpt_correction_T_max 0.7457
_exptl_absorpt_correction_T_min 0.6550
_exptl_absorpt_correction_type multi-scan
_exptl_absorpt_process_details 'SADABS-2016/2 (Bruker AXS Inc.)'
_exptl_crystal_colour yellow
_exptl_crystal_density_diffrn 1.375
_exptl_crystal_description prism
_exptl_crystal_F_000 768
_exptl_crystal_size_max 0.282
_exptl_crystal_size_mid 0.255
_exptl_crystal_size_min 0.173
_refine_diff_density_max 0.728
_refine_diff_density_min -0.479
_refine_diff_density_rms 0.055
_refine_ls_extinction_method none
_refine_ls_goodness_of_fit_ref 1.017
_refine_ls_hydrogen_treatment constr
_refine_ls_matrix_type full
_refine_ls_number_parameters 420
_refine_ls_number_reflns 8766
_refine_ls_number_restraints 0
_refine_ls_restrained_S_all 1.017
_refine_ls_R_factor_all 0.0318
_refine_ls_R_factor_gt 0.0291
_refine_ls_shift/su_max 0.002
_refine_ls_shift/su_mean 0.000
_refine_ls_structure_factor_coef Fsqd
_refine_ls_weighting_details 'w=1/[\s^2^(Fo^2^)+(0.0395P)^2^+1.1647P] where P=(Fo^2^+2Fc^2^)/3'
_refine_ls_weighting_scheme calc
_refine_ls_wR_factor_gt 0.0755
_refine_ls_wR_factor_ref 0.0771
_reflns_Friedel_coverage 0.000
_reflns_number_gt 8168
_reflns_number_total 8766
_reflns_threshold_expression 'I > 2\s(I)'
_cod_data_source_file d2nj03165e3.cif
_cod_data_source_block '[Cu(MeO-trz-btz)(PiPr3)2]+'
_cod_depositor_comments 'Adding full bibliography for 7061834--7061843.cif.'
_cod_database_code 7061838
_shelx_shelxl_version_number 2018/3
_shelx_space_group_comment
;
The symmetry employed for this shelxl refinement is uniquely defined
by the following loop, which should always be used as a source of
symmetry information in preference to the above space-group names.
They are only intended as comments.
;
_shelx_estimated_absorpt_t_min 0.813
_shelx_estimated_absorpt_t_max 0.879

loop_
_space_group_symop_operation_xyz
'x, y, z'
'-x, -y, -z'

loop_
_atom_site_label
_atom_site_type_symbol
_atom_site_fract_x
_atom_site_fract_y
_atom_site_fract_z
_atom_site_U_iso_or_equiv
_atom_site_adp_type
_atom_site_occupancy
_atom_site_site_symmetry_order
_atom_site_calc_flag
_atom_site_refinement_flags_posn
_atom_site_refinement_flags_adp
_atom_site_refinement_flags_occupancy
_atom_site_disorder_assembly
_atom_site_disorder_group
Cu Cu 0.77844(2) 0.26126(2) 0.77134(2) 0.01306(5) Uani 1 1 d . . . . .
N1 N 0.62833(12) 0.46672(9) 0.82928(9) 0.0182(2) Uani 1 1 d . . . . .
N2 N 0.64242(11) 0.38536(9) 0.77129(8) 0.0159(2) Uani 1 1 d . . . . .
N3 N 0.55682(11) 0.38713(9) 0.68130(8) 0.0139(2) Uani 1 1 d . . . . .
C4 C 0.48596(13) 0.47553(10) 0.68363(10) 0.0154(2) Uani 1 1 d . . . . .
C5 C 0.38872(14) 0.51673(11) 0.61534(11) 0.0182(3) Uani 1 1 d . . . . .
H5 H 0.356476 0.482557 0.550878 0.022 Uiso 1 1 calc R U . . .
C6 C 0.34267(15) 0.61051(12) 0.64789(12) 0.0225(3) Uani 1 1 d . . . . .
H6 H 0.275719 0.641113 0.604516 0.027 Uiso 1 1 calc R U . . .
C7 C 0.39140(16) 0.66231(12) 0.74301(12) 0.0257(3) Uani 1 1 d . . . . .
H7 H 0.357781 0.727210 0.761411 0.031 Uiso 1 1 calc R U . . .
C8 C 0.48667(16) 0.62096(12) 0.80990(12) 0.0234(3) Uani 1 1 d . . . . .
H8 H 0.519032 0.655473 0.874207 0.028 Uiso 1 1 calc R U . . .
C9 C 0.53354(14) 0.52551(11) 0.77846(10) 0.0175(3) Uani 1 1 d . . . . .
N11 N 0.64899(11) 0.23847(9) 0.62851(8) 0.0142(2) Uani 1 1 d . . . . .
C12 C 0.55660(12) 0.30589(10) 0.60699(9) 0.0131(2) Uani 1 1 d . . . . .
N13 N 0.46524(11) 0.30576(9) 0.52521(8) 0.0146(2) Uani 1 1 d . . . . .
C14 C 0.47084(13) 0.22352(10) 0.45931(10) 0.0145(2) Uani 1 1 d . . . . .
N15 N 0.55646(11) 0.14803(9) 0.47024(8) 0.0149(2) Uani 1 1 d . . . . .
C16 C 0.64258(13) 0.15984(10) 0.55523(10) 0.0138(2) Uani 1 1 d . . . . .
O1 O 0.38465(10) 0.21129(8) 0.37477(7) 0.0185(2) Uani 1 1 d . . . . .
C17 C 0.28826(14) 0.28976(12) 0.35640(11) 0.0204(3) Uani 1 1 d . . . . .
H17A H 0.232394 0.292480 0.407116 0.031 Uiso 1 1 calc R U . . .
H17B H 0.230421 0.271394 0.291477 0.031 Uiso 1 1 calc R U . . .
H17C H 0.336880 0.358389 0.358207 0.031 Uiso 1 1 calc R U . . .
O2 O 0.73202(10) 0.09130(7) 0.57721(7) 0.01700(19) Uani 1 1 d . . . . .
C18 C 0.74056(14) 0.00689(11) 0.50165(10) 0.0181(3) Uani 1 1 d . . . . .
H18A H 0.652660 -0.033300 0.481563 0.027 Uiso 1 1 calc R U . . .
H18B H 0.808839 -0.039361 0.527923 0.027 Uiso 1 1 calc R U . . .
H18C H 0.765953 0.036464 0.444551 0.027 Uiso 1 1 calc R U . . .
P2 P 0.98589(3) 0.32459(3) 0.74963(3) 0.01508(7) Uani 1 1 d . . . . .
C31 C 0.99211(14) 0.45916(11) 0.71271(11) 0.0200(3) Uani 1 1 d . . . . .
H31 H 1.086247 0.478186 0.703910 0.024 Uiso 1 1 calc R U . . .
C32 C 0.95918(16) 0.53850(12) 0.79272(13) 0.0282(3) Uani 1 1 d . . . . .
H32A H 0.967028 0.609227 0.772519 0.042 Uiso 1 1 calc R U . . .
H32B H 1.022650 0.535063 0.854598 0.042 Uiso 1 1 calc R U . . .
H32C H 0.866806 0.521938 0.802190 0.042 Uiso 1 1 calc R U . . .
C33 C 0.89645(16) 0.46485(13) 0.61403(12) 0.0277(3) Uani 1 1 d . . . . .
H33A H 0.803356 0.446096 0.620695 0.042 Uiso 1 1 calc R U . . .
H33B H 0.921487 0.415846 0.563197 0.042 Uiso 1 1 calc R U . . .
H33C H 0.903467 0.536235 0.595254 0.042 Uiso 1 1 calc R U . . .
C34 C 1.03409(14) 0.24561(11) 0.64309(10) 0.0197(3) Uani 1 1 d . . . . .
H34 H 0.958063 0.247484 0.586091 0.024 Uiso 1 1 calc R U . . .
C35 C 1.04337(15) 0.13058(12) 0.65927(12) 0.0235(3) Uani 1 1 d . . . . .
H35A H 1.050046 0.089902 0.597273 0.035 Uiso 1 1 calc R U . . .
H35B H 0.962440 0.104595 0.681861 0.035 Uiso 1 1 calc R U . . .
H35C H 1.123598 0.123213 0.709088 0.035 Uiso 1 1 calc R U . . .
C36 C 1.16153(17) 0.28645(14) 0.60945(13) 0.0295(3) Uani 1 1 d . . . . .
H36A H 1.240345 0.282981 0.661660 0.044 Uiso 1 1 calc R U . . .
H36B H 1.153399 0.359264 0.595293 0.044 Uiso 1 1 calc R U . . .
H36C H 1.172486 0.243282 0.549841 0.044 Uiso 1 1 calc R U . . .
C37 C 1.13248(14) 0.32435(12) 0.85269(11) 0.0214(3) Uani 1 1 d . . . . .
H37 H 1.166988 0.253290 0.845502 0.026 Uiso 1 1 calc R U . . .
C38 C 1.08984(17) 0.33574(15) 0.95315(12) 0.0311(4) Uani 1 1 d . . . . .
H38A H 1.168219 0.329983 1.005086 0.047 Uiso 1 1 calc R U . . .
H38B H 1.019756 0.280260 0.954913 0.047 Uiso 1 1 calc R U . . .
H38C H 1.054245 0.404281 0.963737 0.047 Uiso 1 1 calc R U . . .
C39 C 1.25319(15) 0.40336(14) 0.85334(12) 0.0278(3) Uani 1 1 d . . . . .
H39A H 1.228571 0.474502 0.869968 0.042 Uiso 1 1 calc R U . . .
H39B H 1.277574 0.397988 0.788075 0.042 Uiso 1 1 calc R U . . .
H39C H 1.330336 0.387930 0.902411 0.042 Uiso 1 1 calc R U . . .
P1 P 0.72030(3) 0.13369(3) 0.86199(2) 0.01367(7) Uani 1 1 d . . . . .
C21 C 0.81015(15) 0.01464(11) 0.83779(11) 0.0204(3) Uani 1 1 d . . . . .
H21 H 0.794135 -0.001715 0.764590 0.024 Uiso 1 1 calc R U . . .
C22 C 0.96324(16) 0.04040(13) 0.87148(12) 0.0268(3) Uani 1 1 d . . . . .
H22A H 0.985744 0.049226 0.943597 0.040 Uiso 1 1 calc R U . . .
H22B H 0.990264 0.105370 0.846160 0.040 Uiso 1 1 calc R U . . .
H22C H 1.011294 -0.016990 0.846156 0.040 Uiso 1 1 calc R U . . .
C23 C 0.76546(18) -0.08567(12) 0.87831(13) 0.0291(3) Uani 1 1 d . . . . .
H23A H 0.817592 -0.142914 0.858002 0.044 Uiso 1 1 calc R U . . .
H23B H 0.669092 -0.104033 0.852478 0.044 Uiso 1 1 calc R U . . .
H23C H 0.781099 -0.074242 0.950370 0.044 Uiso 1 1 calc R U . . .
C24 C 0.76404(14) 0.17188(11) 0.99733(10) 0.0188(3) Uani 1 1 d . . . . .
H24 H 0.862169 0.161477 1.017460 0.023 Uiso 1 1 calc R U . . .
C25 C 0.69015(17) 0.10742(13) 1.06162(11) 0.0258(3) Uani 1 1 d . . . . .
H25A H 0.730683 0.126918 1.131154 0.039 Uiso 1 1 calc R U . . .
H25B H 0.698003 0.032665 1.044365 0.039 Uiso 1 1 calc R U . . .
H25C H 0.594571 0.121517 1.050412 0.039 Uiso 1 1 calc R U . . .
C26 C 0.75006(17) 0.28920(12) 1.02186(11) 0.0254(3) Uani 1 1 d . . . . .
H26A H 0.654607 0.303167 1.006283 0.038 Uiso 1 1 calc R U . . .
H26B H 0.801404 0.329803 0.982844 0.038 Uiso 1 1 calc R U . . .
H26C H 0.785264 0.309509 1.092103 0.038 Uiso 1 1 calc R U . . .
C27 C 0.54044(14) 0.08335(11) 0.83880(10) 0.0189(3) Uani 1 1 d . . . . .
H27 H 0.530614 0.030033 0.885448 0.023 Uiso 1 1 calc R U . . .
C28 C 0.49527(16) 0.02906(13) 0.73376(11) 0.0273(3) Uani 1 1 d . . . . .
H28A H 0.404679 -0.006029 0.726800 0.041 Uiso 1 1 calc R U . . .
H28B H 0.558698 -0.022842 0.720614 0.041 Uiso 1 1 calc R U . . .
H28C H 0.493544 0.081335 0.686708 0.041 Uiso 1 1 calc R U . . .
C29 C 0.44812(15) 0.16993(13) 0.85768(13) 0.0284(3) Uani 1 1 d . . . . .
H29A H 0.458609 0.224749 0.814641 0.043 Uiso 1 1 calc R U . . .
H29B H 0.472544 0.200065 0.926633 0.043 Uiso 1 1 calc R U . . .
H29C H 0.354008 0.140469 0.843864 0.043 Uiso 1 1 calc R U . . .
B B 0.06310(17) 0.80720(13) 0.66440(13) 0.0231(3) Uani 1 1 d . . . . .
F1 F 0.03390(12) 0.79476(9) 0.75681(8) 0.0391(2) Uani 1 1 d . . . . .
F2 F 0.04725(11) 0.70930(8) 0.60921(8) 0.0368(2) Uani 1 1 d . . . . .
F3 F 0.19543(11) 0.84943(10) 0.67579(9) 0.0443(3) Uani 1 1 d . . . . .
F4 F -0.02543(12) 0.87185(8) 0.61661(10) 0.0472(3) Uani 1 1 d . . . . .

loop_
_atom_site_aniso_label
_atom_site_aniso_U_11
_atom_site_aniso_U_22
_atom_site_aniso_U_33
_atom_site_aniso_U_23
_atom_site_aniso_U_13
_atom_site_aniso_U_12
Cu 0.01095(8) 0.01474(8) 0.01336(8) 0.00132(6) 0.00193(6) 0.00145(6)
N1 0.0180(5) 0.0175(5) 0.0192(6) -0.0016(4) 0.0052(4) 0.0026(4)
N2 0.0143(5) 0.0173(5) 0.0153(5) -0.0005(4) 0.0016(4) 0.0018(4)
N3 0.0117(5) 0.0138(5) 0.0159(5) 0.0009(4) 0.0021(4) 0.0025(4)
C4 0.0132(6) 0.0132(6) 0.0217(6) 0.0023(5) 0.0075(5) 0.0021(4)
C5 0.0150(6) 0.0177(6) 0.0232(7) 0.0046(5) 0.0052(5) 0.0030(5)
C6 0.0198(7) 0.0205(7) 0.0307(8) 0.0075(6) 0.0092(6) 0.0079(5)
C7 0.0275(8) 0.0194(7) 0.0341(8) 0.0022(6) 0.0139(6) 0.0093(6)
C8 0.0262(7) 0.0201(7) 0.0255(7) -0.0019(6) 0.0107(6) 0.0049(6)
C9 0.0155(6) 0.0173(6) 0.0209(6) 0.0012(5) 0.0071(5) 0.0019(5)
N11 0.0124(5) 0.0148(5) 0.0148(5) 0.0003(4) 0.0014(4) 0.0023(4)
C12 0.0109(5) 0.0131(6) 0.0157(6) 0.0019(4) 0.0039(4) -0.0001(4)
N13 0.0122(5) 0.0159(5) 0.0156(5) 0.0022(4) 0.0020(4) 0.0024(4)
C14 0.0110(5) 0.0173(6) 0.0153(6) 0.0030(5) 0.0022(4) 0.0001(4)
N15 0.0127(5) 0.0157(5) 0.0160(5) 0.0010(4) 0.0013(4) 0.0027(4)
C16 0.0120(5) 0.0137(6) 0.0158(6) 0.0018(5) 0.0028(4) 0.0017(4)
O1 0.0159(5) 0.0214(5) 0.0164(5) 0.0002(4) -0.0025(4) 0.0057(4)
C17 0.0162(6) 0.0242(7) 0.0199(6) 0.0046(5) -0.0015(5) 0.0066(5)
O2 0.0163(4) 0.0172(5) 0.0162(4) -0.0017(4) -0.0004(3) 0.0071(4)
C18 0.0195(6) 0.0155(6) 0.0180(6) -0.0022(5) 0.0013(5) 0.0058(5)
P2 0.01172(15) 0.01413(15) 0.01946(16) 0.00193(12) 0.00330(12) 0.00049(11)
C31 0.0168(6) 0.0160(6) 0.0275(7) 0.0047(5) 0.0047(5) -0.0017(5)
C32 0.0251(7) 0.0160(7) 0.0433(9) -0.0026(6) 0.0099(7) -0.0012(6)
C33 0.0244(7) 0.0268(8) 0.0321(8) 0.0129(6) 0.0018(6) -0.0001(6)
C34 0.0176(6) 0.0229(7) 0.0186(6) -0.0007(5) 0.0052(5) 0.0002(5)
C35 0.0196(7) 0.0237(7) 0.0267(7) -0.0044(6) 0.0062(6) 0.0024(5)
C36 0.0251(8) 0.0357(9) 0.0289(8) -0.0026(7) 0.0138(6) -0.0050(6)
C37 0.0170(6) 0.0240(7) 0.0220(7) 0.0011(5) 0.0018(5) -0.0005(5)
C38 0.0250(8) 0.0456(10) 0.0199(7) -0.0008(7) 0.0026(6) -0.0073(7)
C39 0.0173(7) 0.0337(8) 0.0297(8) 0.0001(6) 0.0013(6) -0.0051(6)
P1 0.01280(15) 0.01532(15) 0.01224(15) 0.00107(12) 0.00116(11) 0.00042(11)
C21 0.0243(7) 0.0190(6) 0.0183(6) 0.0035(5) 0.0033(5) 0.0062(5)
C22 0.0231(7) 0.0302(8) 0.0302(8) 0.0116(6) 0.0064(6) 0.0098(6)
C23 0.0341(9) 0.0192(7) 0.0342(8) 0.0063(6) 0.0052(7) 0.0028(6)
C24 0.0183(6) 0.0238(7) 0.0131(6) -0.0002(5) 0.0024(5) -0.0031(5)
C25 0.0326(8) 0.0291(8) 0.0154(6) 0.0024(6) 0.0062(6) -0.0053(6)
C26 0.0304(8) 0.0237(7) 0.0211(7) -0.0052(6) 0.0093(6) -0.0068(6)
C27 0.0160(6) 0.0201(6) 0.0193(6) 0.0035(5) 0.0011(5) -0.0031(5)
C28 0.0225(7) 0.0328(8) 0.0219(7) -0.0001(6) -0.0029(6) -0.0093(6)
C29 0.0155(7) 0.0309(8) 0.0392(9) 0.0052(7) 0.0052(6) 0.0026(6)
B 0.0177(7) 0.0210(8) 0.0291(8) 0.0077(6) -0.0022(6) 0.0014(6)
F1 0.0415(6) 0.0412(6) 0.0336(6) 0.0024(5) 0.0089(5) -0.0085(5)
F2 0.0374(6) 0.0303(5) 0.0418(6) -0.0022(4) 0.0067(5) 0.0080(4)
F3 0.0234(5) 0.0554(7) 0.0528(7) 0.0251(6) -0.0017(5) -0.0121(5)
F4 0.0401(6) 0.0257(5) 0.0655(8) 0.0119(5) -0.0218(6) 0.0081(4)

loop_
_atom_type_symbol
_atom_type_description
_atom_type_scat_dispersion_real
_atom_type_scat_dispersion_imag
_atom_type_scat_source
C C 0.0033 0.0016 'International Tables Vol C Tables 4.2.6.8 and 6.1.1.4'
H H 0.0000 0.0000 'International Tables Vol C Tables 4.2.6.8 and 6.1.1.4'
B B 0.0013 0.0007 'International Tables Vol C Tables 4.2.6.8 and 6.1.1.4'
N N 0.0061 0.0033 'International Tables Vol C Tables 4.2.6.8 and 6.1.1.4'
O O 0.0106 0.0060 'International Tables Vol C Tables 4.2.6.8 and 6.1.1.4'
F F 0.0171 0.0103 'International Tables Vol C Tables 4.2.6.8 and 6.1.1.4'
P P 0.1023 0.0942 'International Tables Vol C Tables 4.2.6.8 and 6.1.1.4'
Cu Cu 0.3201 1.2651 'International Tables Vol C Tables 4.2.6.8 and 6.1.1.4'

loop_
_geom_angle_atom_site_label_1
_geom_angle_atom_site_label_2
_geom_angle_atom_site_label_3
_geom_angle
_geom_angle_site_symmetry_1
_geom_angle_site_symmetry_3
_geom_angle_publ_flag
N11 Cu N2 74.70(4) . . ?
N11 Cu P1 108.78(3) . . ?
N2 Cu P1 110.96(3) . . ?
N11 Cu P2 107.08(3) . . ?
N2 Cu P2 110.61(3) . . ?
P1 Cu P2 130.506(14) . . ?
N2 N1 C9 108.23(11) . . ?
N1 N2 N3 109.22(11) . . ?
N1 N2 Cu 137.03(9) . . ?
N3 N2 Cu 113.19(8) . . ?
C4 N3 N2 109.52(10) . . ?
C4 N3 C12 131.81(11) . . ?
N2 N3 C12 118.67(10) . . ?
N3 C4 C9 103.52(11) . . ?
N3 C4 C5 134.13(13) . . ?
C9 C4 C5 122.35(12) . . ?
C6 C5 C4 115.62(13) . . ?
C5 C6 C7 122.46(14) . . ?
C8 C7 C6 121.51(14) . . ?
C7 C8 C9 116.79(14) . . ?
N1 C9 C4 109.50(12) . . ?
N1 C9 C8 129.24(13) . . ?
C4 C9 C8 121.25(13) . . ?
C12 N11 C16 112.52(11) . . ?
C12 N11 Cu 118.37(9) . . ?
C16 N11 Cu 129.03(9) . . ?
N11 C12 N13 128.58(12) . . ?
N11 C12 N3 114.74(11) . . ?
N13 C12 N3 116.67(11) . . ?
C12 N13 C14 112.26(11) . . ?
O1 C14 N15 113.95(12) . . ?
O1 C14 N13 119.55(12) . . ?
N15 C14 N13 126.49(12) . . ?
C16 N15 C14 114.05(11) . . ?
O2 C16 N15 121.16(12) . . ?
O2 C16 N11 112.76(11) . . ?
N15 C16 N11 126.07(12) . . ?
C14 O1 C17 117.74(11) . . ?
C16 O2 C18 117.72(10) . . ?
C31 P2 C37 105.34(7) . . ?
C31 P2 C34 102.63(7) . . ?
C37 P2 C34 104.87(7) . . ?
C31 P2 Cu 114.68(5) . . ?
C37 P2 Cu 118.30(5) . . ?
C34 P2 Cu 109.49(5) . . ?
C32 C31 C33 110.63(13) . . ?
C32 C31 P2 111.23(11) . . ?
C33 C31 P2 111.06(10) . . ?
C35 C34 C36 109.37(13) . . ?
C35 C34 P2 112.34(10) . . ?
C36 C34 P2 116.34(10) . . ?
C38 C37 C39 109.73(13) . . ?
C38 C37 P2 111.86(10) . . ?
C39 C37 P2 116.21(11) . . ?
C27 P1 C21 103.55(7) . . ?
C27 P1 C24 104.64(6) . . ?
C21 P1 C24 106.21(7) . . ?
C27 P1 Cu 117.37(5) . . ?
C21 P1 Cu 110.39(5) . . ?
C24 P1 Cu 113.65(5) . . ?
C23 C21 C22 110.26(12) . . ?
C23 C21 P1 117.66(11) . . ?
C22 C21 P1 109.59(10) . . ?
C25 C24 C26 110.15(12) . . ?
C25 C24 P1 116.59(10) . . ?
C26 C24 P1 110.91(10) . . ?
C29 C27 C28 109.96(13) . . ?
C29 C27 P1 111.92(10) . . ?
C28 C27 P1 111.33(10) . . ?
F4 B F3 110.64(14) . . ?
F4 B F1 109.85(15) . . ?
F3 B F1 108.94(13) . . ?
F4 B F2 108.71(13) . . ?
F3 B F2 109.99(14) . . ?
F1 B F2 108.69(13) . . ?

loop_
_geom_bond_atom_site_label_1
_geom_bond_atom_site_label_2
_geom_bond_distance
_geom_bond_site_symmetry_2
_geom_bond_publ_flag
Cu N11 2.1505(11) . ?
Cu N2 2.1672(11) . ?
Cu P1 2.2744(4) . ?
Cu P2 2.2853(4) . ?
N1 N2 1.2900(16) . ?
N1 C9 1.3879(18) . ?
N2 N3 1.3864(15) . ?
N3 C4 1.3801(16) . ?
N3 C12 1.3971(16) . ?
C4 C9 1.3964(19) . ?
C4 C5 1.4004(19) . ?
C5 C6 1.3844(19) . ?
C6 C7 1.410(2) . ?
C7 C8 1.378(2) . ?
C8 C9 1.4019(19) . ?
N11 C12 1.3251(16) . ?
N11 C16 1.3550(17) . ?
C12 N13 1.3256(17) . ?
N13 C14 1.3427(17) . ?
C14 O1 1.3174(16) . ?
C14 N15 1.3392(17) . ?
N15 C16 1.3219(17) . ?
C16 O2 1.3157(15) . ?
O1 C17 1.4514(16) . ?
O2 C18 1.4549(16) . ?
P2 C31 1.8519(14) . ?
P2 C37 1.8616(15) . ?
P2 C34 1.8706(14) . ?
C31 C32 1.533(2) . ?
C31 C33 1.536(2) . ?
C34 C35 1.523(2) . ?
C34 C36 1.529(2) . ?
C37 C38 1.532(2) . ?
C37 C39 1.538(2) . ?
P1 C27 1.8519(14) . ?
P1 C21 1.8604(14) . ?
P1 C24 1.8619(14) . ?
C21 C23 1.532(2) . ?
C21 C22 1.538(2) . ?
C24 C25 1.535(2) . ?
C24 C26 1.536(2) . ?
C27 C29 1.529(2) . ?
C27 C28 1.533(2) . ?
B F4 1.3810(18) . ?
B F3 1.3880(19) . ?
B F1 1.391(2) . ?
B F2 1.395(2) . ?
